data_4030246
loop_
_publ_author_name
'Parras, M.'
'Vallet-Regi, M.'
'Gonzalet-Calbet, J. M.'
'Grenier, J. C. '
'Hagenmullet, P.'
'Rodriguez-Carvajal, J.'

_publ_section_title
;
 A structural study of 12H-BaFe02.93
;
_journal_name_full 'European Journal of Solid State and Inorganic Chemistry'
_journal_page_first 299
_journal_page_last 312
_journal_volume 26
_journal_year 1989
_chemical_formula_sum 'Ba Fe O2.93'
_chemical_formula_weight 240.05
_space_group_IT_number 160
_symmetry_cell_setting trigonal
_symmetry_Int_Tables_number 160
_symmetry_space_group_name_Hall 'R 3 -2"'
_symmetry_space_group_name_H-M 'R 3 m :H'
_cell_angle_alpha 90
_cell_angle_beta 90
_cell_angle_gamma 120.
_cell_formula_units_Z 12
_cell_length_a 5.6915(5)
_cell_length_b 5.6915(5)
_cell_length_c 27.981(1)
_cell_volume 784.96(10)
_diffrn_ambient_temperature 293
_diffrn_radiation_probe x-ray
_diffrn_radiation_type CuK\a
_diffrn_radiation_wavelength 1.542
_exptl_crystal_density_diffrn 6.122
_pd_proc_ls_prof_wR_expected 0.0747
_pd_proc_ls_prof_wR_factor 0.1804
_refine_ls_R_I_factor 0.0747
_cod_data_source_file EJSSIC-1989-26-299-312.cif
_cod_data_source_block BaFeO2.93
_cod_original_cell_volume 20
_cod_original_sg_symbol_H-M 'R 3 m'
_cod_database_code 4030246

loop_
_symmetry_equiv_pos_site_id
_symmetry_equiv_pos_as_xyz
1 x,y,z
2 -y,x-y,z
3 -x+y,-x,z
4 -y,-x,z
5 x,x-y,z
6 -x+y,y,z
7 1/3+x,2/3+y,2/3+z
8 1/3-y,2/3+x-y,2/3+z
9 1/3-x+y,2/3-x,2/3+z
10 1/3-y,2/3-x,2/3+z
11 1/3+x,2/3+x-y,2/3+z
12 1/3-x+y,2/3+y,2/3+z
13 2/3+x,1/3+y,1/3+z
14 2/3-y,1/3+x-y,1/3+z
15 2/3-x+y,1/3-x,1/3+z
16 2/3-y,1/3-x,1/3+z
17 2/3+x,1/3+x-y,1/3+z
18 2/3-x+y,1/3+y,1/3+z

loop_
_atom_site_label
_atom_site_type_symbol
_atom_site_thermal_displace_type
_atom_site_fract_x
_atom_site_fract_y
_atom_site_fract_z
_atom_site_occupancy
_atom_site_U_iso_or_equiv
Fe1 Fe Uiso 0.00000 0.00000 0.1230(10) 1.000 0.0127
Fe2 Fe Uiso 0.00000 0.00000 0.2070(10) 1.000 0.0127
Fe3 Fe Uiso 0.00000 0.00000 0.3100(10) 1.000 0.0127
Fe4 Fe Uiso 0.00000 0.00000 0.7100(10) 1.000 0.0127
O1 O Uiso 0.178(2) -0.178(2) 0.337(4) 1.000 0.0127
O2 O Uiso 0.178(2) -0.178(2) 0.1760(10) 1.000 0.0127
O3 O Uiso -0.178(2) 0.178(2) 0.0900(10) 1.000 0.0127
O4 O Uiso -0.178(2) 0.178(2) 0.2630(10) 1.000 0.0127
Ba1 Ba Uiso 0.00000 0.00000 0.00000 1.000 0.0127
Ba2 Ba Uiso 0.00000 0.00000 0.8336(8) 1.000 0.0127
Ba3 Ba Uiso 0.00000 0.00000 0.4259(3) 1.000 0.0127
Ba4 Ba Uiso 0.00000 0.00000 0.5854(8) 1.000 0.0127

loop_
_atom_type_symbol
_atom_type_description
_atom_type_scat_dispersion_real
_atom_type_scat_dispersion_imag
_atom_type_scat_source
Ba Ba -1.0456 8.4617 ' International Tables Vol C Tables 4.2.6.8 and 6.1.1.4'
Fe Fe -1.1336 3.1974 ' International Tables Vol C Tables 4.2.6.8 and 6.1.1.4'
O O 0.0492 0.0322 ' International Tables Vol C Tables 4.2.6.8 and 6.1.1.4'

loop_
_geom_angle_atom_site_label_1
_geom_angle_atom_site_label_2
_geom_angle_atom_site_label_3
_geom_angle
_geom_angle_site_symmetry_1
_geom_angle_site_symmetry_3
_geom_angle_publ_flag
Fe2 Fe1 O2 49.8(8) . . yes
Fe2 Fe1 O3 117.8(10) . . yes
Fe2 Fe1 O2 49.8(8) . 2_555 yes
Fe2 Fe1 O3 117.8(10) . 2_555 yes
Fe2 Fe1 O2 49.8(8) . 3_555 yes
Fe2 Fe1 O3 117.8(10) . 3_555 yes
O2 Fe1 O3 167.6(16) . . yes
O2 Fe1 O2 82.8(10) . 2_555 yes
O2 Fe1 O3 87.9(8) . 2_555 yes
O2 Fe1 O2 82.8(11) . 3_555 yes
O2 Fe1 O3 87.9(8) . 3_555 yes
O2 Fe1 O3 87.9(8) 2_555 . yes
O3 Fe1 O3 100.1(12) . 2_555 yes
O2 Fe1 O3 87.9(8) 3_555 . yes
O3 Fe1 O3 100.1(12) . 3_555 yes
O2 Fe1 O3 167.6(16) 2_555 2_555 yes
O2 Fe1 O2 82.8(10) 2_555 3_555 yes
O2 Fe1 O3 87.9(8) 2_555 3_555 yes
O2 Fe1 O3 87.9(8) 3_555 2_555 yes
O3 Fe1 O3 100.1(12) 2_555 3_555 yes
O2 Fe1 O3 167.6(16) 3_555 3_555 yes
Fe1 Fe2 Fe3 180.00(1) . . yes
Fe1 Fe2 O2 63.7(11) . . yes
Fe1 Fe2 O4 131.8(7) . . yes
Fe1 Fe2 O2 63.7(11) . 2_555 yes
Fe1 Fe2 O4 131.8(8) . 2_555 yes
Fe1 Fe2 O2 63.7(11) . 3_555 yes
Fe1 Fe2 O4 131.8(8) . 3_555 yes
Fe3 Fe2 O2 116.3(11) . . yes
Fe3 Fe2 O4 48.2(7) . . yes
Fe3 Fe2 O2 116.3(11) . 2_555 yes
Fe3 Fe2 O4 48.2(8) . 2_555 yes
Fe3 Fe2 O2 116.3(11) . 3_555 yes
Fe3 Fe2 O4 48.2(8) . 3_555 yes
O2 Fe2 O4 164.5(16) . . yes
O2 Fe2 O2 101.9(12) . 2_555 yes
O2 Fe2 O4 87.8(8) . 2_555 yes
O2 Fe2 O2 101.9(12) . 3_555 yes
O2 Fe2 O4 87.8(8) . 3_555 yes
O2 Fe2 O4 87.8(8) 2_555 . yes
O4 Fe2 O4 80.5(10) . 2_555 yes
O2 Fe2 O4 87.8(8) 3_555 . yes
O4 Fe2 O4 80.5(10) . 3_555 yes
O2 Fe2 O4 164.5(16) 2_555 2_555 yes
O2 Fe2 O2 101.9(12) 2_555 3_555 yes
O2 Fe2 O4 87.8(8) 2_555 3_555 yes
O2 Fe2 O4 87.8(8) 3_555 2_555 yes
O4 Fe2 O4 80.5(10) 2_555 3_555 yes
O2 Fe2 O4 164.5(16) 3_555 3_555 yes
Fe2 Fe3 O1 113(3) . . yes
Fe2 Fe3 O4 53.2(8) . . yes
Fe2 Fe3 O1 113(3) . 2_555 yes
Fe2 Fe3 O4 53.2(9) . 2_555 yes
Fe2 Fe3 O1 113(3) . 3_555 yes
Fe2 Fe3 O4 53.2(9) . 3_555 yes
O1 Fe3 O4 166(3) . . yes
O1 Fe3 O1 105(3) . 2_555 yes
O1 Fe3 O4 83(2) . 2_555 yes
O1 Fe3 O1 105(3) . 3_555 yes
O1 Fe3 O4 83(2) . 3_555 yes
O1 Fe3 O4 83(2) 2_555 . yes
O4 Fe3 O4 87.7(11) . 2_555 yes
O1 Fe3 O4 83(2) 3_555 . yes
O4 Fe3 O4 87.7(11) . 3_555 yes
O1 Fe3 O4 166(3) 2_555 2_555 yes
O1 Fe3 O1 105(3) 2_555 3_555 yes
O1 Fe3 O4 83(2) 2_555 3_555 yes
O1 Fe3 O4 83(2) 3_555 2_555 yes
O4 Fe3 O4 87.7(11) 2_555 3_555 yes
O1 Fe3 O4 166(3) 3_555 3_555 yes
O3 Fe4 O3 82.4(12) 7_545 8_555 yes
O3 Fe4 O3 82.4(12) 7_545 9_445 yes
O1 Fe4 O3 176(3) 13_455 7_545 yes
O1 Fe4 O3 94(2) 14_445 7_545 yes
O1 Fe4 O3 94(2) 15_555 7_545 yes
O3 Fe4 O3 82.4(12) 8_555 9_445 yes
O1 Fe4 O3 94(2) 13_455 8_555 yes
O1 Fe4 O3 176(3) 14_445 8_555 yes
O1 Fe4 O3 94(2) 15_555 8_555 yes
O1 Fe4 O3 94(2) 13_455 9_445 yes
O1 Fe4 O3 94(2) 14_445 9_445 yes
O1 Fe4 O3 176(3) 15_555 9_445 yes
O1 Fe4 O1 89(3) 13_455 14_445 yes
O1 Fe4 O1 89(3) 13_455 15_555 yes
O1 Fe4 O1 89(3) 14_445 15_555 yes
Fe3 O1 Fe4 167(6) . 7_544 yes
Fe1 O2 Fe2 66.5(10) . . yes
Fe1 O3 Fe4 167.3(17) . 13_454 yes
Fe2 O4 Fe3 78.6(9) . . yes

loop_
_geom_bond_atom_site_label_1
_geom_bond_atom_site_label_2
_geom_bond_distance
_geom_bond_site_symmetry_2
_geom_bond_publ_flag
Fe1 Fe2 2.35(4) . yes
Fe1 O2 2.30(3) . yes
Fe1 O3 1.98(2) . yes
Fe1 O2 2.30(3) 2_555 yes
Fe1 O3 1.98(2) 2_555 yes
Fe1 O2 2.30(3) 3_555 yes
Fe1 O3 1.98(2) 3_555 yes
Fe2 Fe3 2.88(4) . yes
Fe2 O2 1.96(2) . yes
Fe2 O4 2.35(3) . yes
Fe2 O2 1.96(2) 2_555 yes
Fe2 O4 2.35(3) 2_555 yes
Fe2 O2 1.96(2) 3_555 yes
Fe2 O4 2.35(3) 3_555 yes
Fe3 O1 1.91(5) . yes
Fe3 O4 2.19(3) . yes
Fe3 O1 1.91(5) 2_555 yes
Fe3 O4 2.19(3) 2_555 yes
Fe3 O1 1.91(5) 3_555 yes
Fe3 O4 2.19(3) 3_555 yes
Fe4 O3 2.01(3) 7_545 yes
Fe4 O3 2.01(3) 8_555 yes
Fe4 O3 2.01(3) 9_445 yes
Fe4 O1 1.89(7) 13_455 yes
Fe4 O1 1.90(7) 14_445 yes
Fe4 O1 1.90(7) 15_555 yes

loop_
_geom_torsion_atom_site_label_1
_geom_torsion_atom_site_label_2
_geom_torsion_atom_site_label_3
_geom_torsion_atom_site_label_4
_geom_torsion
_geom_torsion_publ_flag
O2 Fe1 Fe2 O4 180.0(5) no
O3 Fe1 Fe2 O2 180.0(5) no
O3 Fe1 Fe2 O4 0.0(5) no
O2 Fe2 Fe3 O1 0.0(5) no
O2 Fe2 Fe3 O4 180.0(5) no
O4 Fe2 Fe3 O1 180.0(5) no
Fe3 Fe2 O2 Fe1 180.00 no
Fe1 Fe2 O4 Fe3 180.00(3) no
